data_1008321
loop_
_publ_author_name
'Boudjada, N'
'Lambert Andron, B'

_publ_section_title
;
Neutron structural refinement of Te (O H)~6~ (Na~3~ P~3~ O~9~)~2~ (H~2~
O)~6~, study of hydrogen bonds
;
_journal_coden_ASTM ZEKRDZ
_journal_name_full
;
Zeitschrift fuer Kristallographie (149,1979-)
;
_journal_page_first 45
_journal_page_last 53
_journal_volume 172
_journal_year 1985
_chemical_formula_structural 'Te (O H)6 (Na3 P3 O9)2 (H2 O)6'
_chemical_formula_sum 'H18 Na6 O30 P6 Te'
_chemical_name_systematic
;
Bis(sodium cyclo-triphosphate) hexaoxotelluric acid hexahydrat
;
_space_group_IT_number 176
_symmetry_cell_setting hexagonal
_symmetry_Int_Tables_number 176
_symmetry_space_group_name_Hall '-P 6c'
_symmetry_space_group_name_H-M 'P 63/m'
_cell_angle_alpha 90
_cell_angle_beta 90
_cell_angle_gamma 120
_cell_formula_units_Z 2
_cell_length_a 11.67(1)
_cell_length_b 11.67(1)
_cell_length_c 12.12(1)
_cell_volume 1429.5
_refine_ls_R_factor_all 0.054
_cod_database_code 1008321

loop_
_symmetry_equiv_pos_as_xyz
x,y,z
-y,x-y,z
y-x,-x,z
-x,-y,1/2+z
y,y-x,1/2+z
x-y,x,1/2+z
-x,-y,-z
y,y-x,-z
x-y,x,-z
x,y,1/2-z
-y,x-y,1/2-z
y-x,-x,1/2-z

loop_
_atom_site_aniso_label
_atom_site_aniso_U_11
_atom_site_aniso_U_12
_atom_site_aniso_U_13
_atom_site_aniso_U_22
_atom_site_aniso_U_23
_atom_site_aniso_U_33
Te1 0.0300(37) 0.0150(18) 0. 0.0300(37) 0. 0.0621(109)
P1 0.0180(22) 0.0095(20) 0.0002(22) 0.0218(23) 0.0028(23) 0.0119(31)
Na1 0.023(5) 0.0075(41) 0. 0.0148(45) 0. 0.0323(75)
Na2 0.0168(47) 0.0081(43) 0. 0.0276(52) 0. 0.0429(73)
O1 0.0260(23) 0.0096(20) 0.0016(21) 0.0230(24) 0.0029(21) 0.0221(31)
O2 0.0161(20) 0.0082(16) -0.0018(18) 0.0196(21) 0.0025(18) 0.0191(24)
O3 0.0151(21) 0.0068(17) -0.0048(24) 0.0274(21) -0.0033(25) 0.0231(26)
O4 0.0470(36) 0.0504(39) -0.0128(36) 0.0801(57) -0.0128(38) 0.0305(40)
O5 0.0349(42) 0.0096(33) 0. 0.0161(34) 0. 0.0309(59)
O6 0.0312(37) 0.0217(34) 0. 0.0358(44) 0. 0.0298(50)
H1 0.0623(59) 0.0287(49) 0.0058(51) 0.0480(59) 0.0094(52) 0.0316(61)
H2 0.0532(49) 0.0267(41) -0.0009(52) 0.0359(45) 0.0093(47) 0.0474(65)
H3 0.0704(75) 0.0377(56) -0.0058(66) 0.0473(60) -0.0013(55) 0.0362(63)

loop_
_atom_site_label
_atom_site_type_symbol
_atom_site_symmetry_multiplicity
_atom_site_Wyckoff_symbol
_atom_site_fract_x
_atom_site_fract_y
_atom_site_fract_z
_atom_site_occupancy
_atom_site_attached_hydrogens
_atom_site_calc_flag
Te1 Te6+ 2 b 0. 0. 0. 1. 0 d
P1 P5+ 12 i 0.4980(5) 0.7477(5) 0.4930(4) 1. 0 d
Na1 Na1+ 6 h 0.131(1) 0.5709(10) 0.25 1. 0 d
Na2 Na1+ 6 h 0.1532(10) 0.8709(10) 0.25 1. 0 d
O1 O2- 12 i 0.2382(5) 0.4808(4) 0.1280(4) 1. 0 d
O2 O2- 12 i 0.4033(4) 0.5947(4) 0.5263(4) 1. 0 d
O3 O2- 12 i 0.6122(4) 0.8045(4) 0.5696(4) 1. 0 d
O4 O2- 12 i 0.1367(7) 0.0017(9) 0.0932(6) 1. 0 d
O5 O2- 6 h 0.3833(7) 0.0378(8) 0.25 1. 0 d
O6 O2- 6 h 0.3509(8) 0.3264(8) 0.25 1. 2 d
H1 H1+ 12 i 0.3992(10) 0.0939(10) 0.1874(9) 1. 0 d
H2 H1+ 12 i 0.3716(9) 0.2881(9) -1. 1. 0 dum
H3 H1+ 12 i 0.2105(14) 0.0641(11) 0.0732(11) 1. 0 d

loop_
_atom_type_symbol
_atom_type_oxidation_number
Te6+ 6.000
P5+ 5.000
Na1+ 1.000
O2- -2.000
H1+ 1.000
